data_4512584
loop_
_publ_author_name
'P\'erez Garc\'ia, Pablo M.'
'Ren, Peng'
'Scopelliti, Rosario'
'Hu, Xile'

_publ_section_title
;
 Nickel-Catalyzed Direct Alkylation of Terminal Alkynes at Room
 Temperature: A Hemilabile Pincer Ligand Enhances Catalytic Activity
;
_journal_issue 2
_journal_name_full 'ACS Catalysis'
_journal_page_first 1164
_journal_paper_doi 10.1021/cs501502u
_journal_volume 5
_journal_year 2015
_chemical_formula_moiety 'C12 H20 Cl N3 Ni'
_chemical_formula_sum 'C12 H20 Cl N3 Ni'
_chemical_formula_weight 300.47
_space_group_IT_number 29
_symmetry_cell_setting orthorhombic
_symmetry_space_group_name_Hall 'P 2c -2ac'
_symmetry_space_group_name_H-M 'P c a 21'
_atom_sites_solution_hydrogens geom
_atom_sites_solution_primary direct
_atom_sites_solution_secondary difmap
_audit_creation_method SHELXL-97
_audit_update_record
;
2014-03-06 # Formatted by publCIF

;
_cell_angle_alpha 90.00
_cell_angle_beta 90.00
_cell_angle_gamma 90.00
_cell_formula_units_Z 8
_cell_length_a 16.1973(14)
_cell_length_b 9.2551(7)
_cell_length_c 18.251(2)
_cell_measurement_reflns_used 222
_cell_measurement_temperature 100(2)
_cell_measurement_theta_max 22
_cell_measurement_theta_min 3
_cell_volume 2736.0(4)
_computing_cell_refinement 'Dirax/lsq (Duisenberg & Schreurs, 1989-2000)'
_computing_data_collection 'Collect (Bruker AXS BV, 1997-2004)'
_computing_data_reduction 'EvalCCD (Duisenberg & Schreurs, 1990-2000)'
_computing_molecular_graphics 'Bruker SHELXTL'
_computing_publication_material 'Bruker SHELXTL'
_computing_structure_refinement 'SHELXL-97 (Sheldrick, 1997)'
_computing_structure_solution 'SHELXS-97 (Sheldrick, 1990)'
_diffrn_ambient_temperature 100(2)
_diffrn_measured_fraction_theta_full 0.996
_diffrn_measured_fraction_theta_max 0.996
_diffrn_measurement_device_type 'Bruker APEX II CCD'
_diffrn_measurement_method 'phi and omega scans'
_diffrn_radiation_monochromator graphite
_diffrn_radiation_source 'fine-focus sealed tube'
_diffrn_radiation_type MoK\a
_diffrn_radiation_wavelength 0.71073
_diffrn_reflns_av_R_equivalents 0.0771
_diffrn_reflns_av_sigmaI/netI 0.0548
_diffrn_reflns_limit_h_max 18
_diffrn_reflns_limit_h_min -19
_diffrn_reflns_limit_k_max 11
_diffrn_reflns_limit_k_min -9
_diffrn_reflns_limit_l_max 20
_diffrn_reflns_limit_l_min -21
_diffrn_reflns_number 28544
_diffrn_reflns_theta_full 24.99
_diffrn_reflns_theta_max 24.99
_diffrn_reflns_theta_min 3.34
_exptl_absorpt_coefficient_mu 1.596
_exptl_absorpt_correction_T_max 0.7452
_exptl_absorpt_correction_T_min 0.5727
_exptl_absorpt_correction_type multi-scan
_exptl_absorpt_process_details 'SADABS 2008, Bruker AXS, 2008'
_exptl_crystal_colour orange
_exptl_crystal_density_diffrn 1.459
_exptl_crystal_density_method 'not measured'
_exptl_crystal_description prismatic
_exptl_crystal_F_000 1264
_exptl_crystal_size_max 0.50
_exptl_crystal_size_mid 0.18
_exptl_crystal_size_min 0.14
_refine_diff_density_max 0.417
_refine_diff_density_min -0.349
_refine_diff_density_rms 0.072
_refine_ls_abs_structure_details 'Flack H D (1983), Acta Cryst. A39, 876-881'
_refine_ls_abs_structure_Flack 0.348(15)
_refine_ls_extinction_method none
_refine_ls_goodness_of_fit_ref 1.077
_refine_ls_hydrogen_treatment constr
_refine_ls_matrix_type full
_refine_ls_number_parameters 308
_refine_ls_number_reflns 4625
_refine_ls_number_restraints 1
_refine_ls_restrained_S_all 1.077
_refine_ls_R_factor_all 0.0560
_refine_ls_R_factor_gt 0.0367
_refine_ls_shift/su_max 0.001
_refine_ls_shift/su_mean 0.000
_refine_ls_structure_factor_coef Fsqd
_refine_ls_weighting_details 'calc w=1/[\s^2^(Fo^2^)+(0.0249P)^2^+0.2349P] where P=(Fo^2^+2Fc^2^)/3'
_refine_ls_weighting_scheme calc
_refine_ls_wR_factor_gt 0.0595
_refine_ls_wR_factor_ref 0.0651
_reflns_number_gt 3844
_reflns_number_total 4625
_reflns_threshold_expression >2sigma(I)
_cod_data_source_file cs501502u_si_002.cif
_cod_data_source_block rp700491
_cod_depositor_comments 'Adding full bibliography for 4512584--4512585.cif.'
_cod_database_code 4512584

loop_
_symmetry_equiv_pos_as_xyz
'x, y, z'
'-x, -y, z+1/2'
'x+1/2, -y, z'
'-x+1/2, y, z+1/2'

loop_
_atom_site_label
_atom_site_type_symbol
_atom_site_fract_x
_atom_site_fract_y
_atom_site_fract_z
_atom_site_U_iso_or_equiv
_atom_site_adp_type
_atom_site_occupancy
_atom_site_symmetry_multiplicity
_atom_site_calc_flag
_atom_site_refinement_flags
Ni1 Ni 0.53607(3) 0.15408(5) 0.47956(2) 0.01772(13) Uani 1 1 d .
Cl1 Cl 0.40116(6) 0.18585(10) 0.47118(6) 0.0282(2) Uani 1 1 d .
N1 N 0.5577(2) 0.3394(4) 0.53192(16) 0.0192(8) Uani 1 1 d .
N2 N 0.64731(19) 0.1227(3) 0.48807(19) 0.0204(8) Uani 1 1 d .
N3 N 0.53659(19) -0.0242(4) 0.4214(2) 0.0210(8) Uani 1 1 d .
C1 C 0.5311(2) 0.4622(4) 0.4836(3) 0.0246(10) Uani 1 1 d .
H1A H 0.5440 0.5542 0.5076 0.037 Uiso 1 1 calc R
H1B H 0.4715 0.4560 0.4748 0.037 Uiso 1 1 calc R
H1C H 0.5605 0.4566 0.4367 0.037 Uiso 1 1 calc R
C2 C 0.5106(3) 0.3502(4) 0.6029(2) 0.0258(9) Uani 1 1 d .
H2A H 0.5311 0.2771 0.6372 0.039 Uiso 1 1 calc R
H2B H 0.4517 0.3339 0.5936 0.039 Uiso 1 1 calc R
H2C H 0.5184 0.4466 0.6240 0.039 Uiso 1 1 calc R
C3 C 0.6481(2) 0.3489(4) 0.54562(19) 0.0160(9) Uani 1 1 d .
C4 C 0.6857(3) 0.4630(5) 0.5806(2) 0.0247(10) Uani 1 1 d .
H4 H 0.6535 0.5403 0.5994 0.030 Uiso 1 1 calc R
C5 C 0.7717(3) 0.4644(5) 0.5882(2) 0.0266(10) Uani 1 1 d .
H5 H 0.7985 0.5430 0.6118 0.032 Uiso 1 1 calc R
C6 C 0.8171(3) 0.3501(4) 0.5609(2) 0.0251(10) Uani 1 1 d .
H6 H 0.8755 0.3512 0.5660 0.030 Uiso 1 1 calc R
C7 C 0.7795(3) 0.2328(5) 0.5261(2) 0.0217(10) Uani 1 1 d .
H7 H 0.8119 0.1551 0.5080 0.026 Uiso 1 1 calc R
C8 C 0.6935(3) 0.2309(4) 0.5182(2) 0.0190(10) Uani 1 1 d .
C9 C 0.6839(2) 0.0053(4) 0.4471(2) 0.0217(10) Uani 1 1 d .
H9A H 0.7312 -0.0367 0.4740 0.026 Uiso 1 1 calc R
H9B H 0.7033 0.0391 0.3986 0.026 Uiso 1 1 calc R
C10 C 0.6154(3) -0.1042(4) 0.4387(2) 0.0253(10) Uani 1 1 d .
H10A H 0.6287 -0.1725 0.3987 0.030 Uiso 1 1 calc R
H10B H 0.6088 -0.1599 0.4846 0.030 Uiso 1 1 calc R
C11 C 0.4681(3) -0.1292(4) 0.4327(3) 0.0314(11) Uani 1 1 d .
H11A H 0.4154 -0.0830 0.4204 0.047 Uiso 1 1 calc R
H11B H 0.4672 -0.1601 0.4840 0.047 Uiso 1 1 calc R
H11C H 0.4765 -0.2134 0.4010 0.047 Uiso 1 1 calc R
C12 C 0.5364(3) 0.0211(5) 0.3438(3) 0.0299(12) Uani 1 1 d .
H12A H 0.5840 0.0839 0.3344 0.045 Uiso 1 1 calc R
H12B H 0.4854 0.0740 0.3331 0.045 Uiso 1 1 calc R
H12C H 0.5397 -0.0644 0.3122 0.045 Uiso 1 1 calc R
Ni2 Ni 0.26529(3) 0.34919(5) 0.25072(3) 0.01740(13) Uani 1 1 d .
Cl2 Cl 0.12952(6) 0.31651(10) 0.25577(7) 0.0247(2) Uani 1 1 d .
N4 N 0.2888(2) 0.1644(3) 0.19980(17) 0.0191(7) Uani 1 1 d .
N5 N 0.37678(19) 0.3831(3) 0.2426(2) 0.0198(8) Uani 1 1 d .
N6 N 0.2639(2) 0.5227(4) 0.3128(2) 0.0225(9) Uani 1 1 d .
C13 C 0.2400(3) 0.1401(4) 0.1316(2) 0.0263(10) Uani 1 1 d .
H13A H 0.2508 0.0426 0.1130 0.040 Uiso 1 1 calc R
H13B H 0.2560 0.2114 0.0946 0.040 Uiso 1 1 calc R
H13C H 0.1810 0.1504 0.1425 0.040 Uiso 1 1 calc R
C14 C 0.2679(2) 0.0470(4) 0.2534(3) 0.0301(10) Uani 1 1 d .
H14A H 0.2852 -0.0466 0.2335 0.045 Uiso 1 1 calc R
H14B H 0.2082 0.0460 0.2620 0.045 Uiso 1 1 calc R
H14C H 0.2967 0.0648 0.2998 0.045 Uiso 1 1 calc R
C15 C 0.3787(3) 0.1586(4) 0.18459(19) 0.0183(9) Uani 1 1 d .
C16 C 0.4175(3) 0.0450(5) 0.1491(2) 0.0236(10) Uani 1 1 d .
H16 H 0.3860 -0.0329 0.1299 0.028 Uiso 1 1 calc R
C17 C 0.5034(3) 0.0458(5) 0.1419(2) 0.0272(11) Uani 1 1 d .
H17 H 0.5306 -0.0312 0.1175 0.033 Uiso 1 1 calc R
C18 C 0.5486(3) 0.1596(4) 0.1706(2) 0.0254(10) Uani 1 1 d .
H18 H 0.6070 0.1587 0.1665 0.030 Uiso 1 1 calc R
C19 C 0.5100(2) 0.2748(4) 0.2052(2) 0.0215(10) Uani 1 1 d .
H19 H 0.5419 0.3527 0.2238 0.026 Uiso 1 1 calc R
C20 C 0.4235(3) 0.2759(4) 0.2126(2) 0.0178(9) Uani 1 1 d .
C21 C 0.4122(2) 0.4940(4) 0.2891(2) 0.0247(10) Uani 1 1 d .
H21A H 0.4606 0.5395 0.2652 0.030 Uiso 1 1 calc R
H21B H 0.4295 0.4533 0.3368 0.030 Uiso 1 1 calc R
C22 C 0.3426(3) 0.6027(4) 0.2989(2) 0.0294(11) Uani 1 1 d .
H22A H 0.3549 0.6673 0.3407 0.035 Uiso 1 1 calc R
H22B H 0.3370 0.6627 0.2543 0.035 Uiso 1 1 calc R
C23 C 0.2621(3) 0.4653(5) 0.3898(2) 0.0293(12) Uani 1 1 d .
H23A H 0.2660 0.5459 0.4244 0.044 Uiso 1 1 calc R
H23B H 0.3088 0.3996 0.3972 0.044 Uiso 1 1 calc R
H23C H 0.2103 0.4129 0.3979 0.044 Uiso 1 1 calc R
C24 C 0.1953(3) 0.6263(4) 0.3035(3) 0.0322(11) Uani 1 1 d .
H24A H 0.1429 0.5787 0.3155 0.048 Uiso 1 1 calc R
H24B H 0.1938 0.6600 0.2527 0.048 Uiso 1 1 calc R
H24C H 0.2036 0.7090 0.3363 0.048 Uiso 1 1 calc R

loop_
_atom_site_aniso_label
_atom_site_aniso_U_11
_atom_site_aniso_U_22
_atom_site_aniso_U_33
_atom_site_aniso_U_23
_atom_site_aniso_U_13
_atom_site_aniso_U_12
Ni1 0.0128(3) 0.0226(3) 0.0178(3) -0.0005(3) 0.0012(2) 0.0002(2)
Cl1 0.0144(6) 0.0348(6) 0.0353(6) -0.0009(6) -0.0018(6) 0.0034(4)
N1 0.017(2) 0.0216(18) 0.0186(18) -0.0021(15) 0.0044(15) 0.0041(15)
N2 0.0110(19) 0.0255(17) 0.025(2) -0.0044(17) 0.0008(16) 0.0007(14)
N3 0.016(2) 0.0266(19) 0.020(2) 0.0051(17) 0.0015(15) -0.0011(16)
C1 0.019(2) 0.0257(19) 0.029(3) 0.002(3) -0.0020(19) 0.0075(17)
C2 0.026(3) 0.030(2) 0.021(2) -0.006(2) 0.010(2) 0.000(2)
C3 0.009(2) 0.026(2) 0.0135(19) 0.0008(18) 0.0009(17) -0.0009(18)
C4 0.024(3) 0.030(2) 0.020(2) -0.005(2) 0.001(2) 0.001(2)
C5 0.030(3) 0.036(3) 0.015(2) -0.002(2) -0.004(2) -0.010(2)
C6 0.017(3) 0.035(3) 0.023(2) 0.004(2) -0.0032(19) -0.010(2)
C7 0.013(3) 0.028(2) 0.024(2) 0.0075(19) 0.0014(19) 0.0042(19)
C8 0.019(3) 0.024(2) 0.014(2) 0.0071(18) 0.002(2) -0.002(2)
C9 0.021(2) 0.026(2) 0.019(2) -0.0009(16) 0.0009(17) 0.009(2)
C10 0.023(3) 0.023(2) 0.030(3) -0.004(2) -0.003(2) 0.005(2)
C11 0.024(3) 0.026(2) 0.044(3) -0.003(2) 0.006(2) -0.006(2)
C12 0.029(3) 0.039(3) 0.022(3) -0.001(2) -0.001(2) 0.003(2)
Ni2 0.0138(3) 0.0228(3) 0.0157(2) -0.0018(3) -0.0009(2) -0.0007(2)
Cl2 0.0156(5) 0.0331(5) 0.0254(5) 0.0015(6) 0.0001(5) 0.0001(4)
N4 0.016(2) 0.0242(18) 0.0171(17) 0.0015(16) -0.0007(15) -0.0036(15)
N5 0.0156(19) 0.0237(18) 0.020(2) -0.0032(17) -0.0014(17) -0.0009(14)
N6 0.016(2) 0.028(2) 0.023(2) -0.0061(17) -0.0027(15) 0.0013(16)
C13 0.024(3) 0.032(2) 0.023(2) -0.0057(19) -0.005(2) -0.003(2)
C14 0.027(2) 0.025(2) 0.038(3) 0.008(3) 0.009(2) 0.0004(17)
C15 0.020(3) 0.022(2) 0.012(2) 0.0055(18) -0.0009(17) 0.0039(19)
C16 0.025(3) 0.026(2) 0.020(2) -0.003(2) -0.002(2) -0.0011(19)
C17 0.025(3) 0.032(2) 0.025(3) -0.006(2) 0.004(2) 0.005(2)
C18 0.020(3) 0.033(3) 0.023(2) 0.0092(19) 0.0037(19) -0.001(2)
C19 0.020(3) 0.025(2) 0.020(2) 0.0017(19) -0.005(2) -0.0037(19)
C20 0.020(3) 0.023(2) 0.011(2) 0.0033(18) -0.0008(19) -0.0022(19)
C21 0.019(3) 0.028(2) 0.027(2) -0.0052(18) -0.0040(18) -0.002(2)
C22 0.027(3) 0.027(2) 0.034(3) -0.009(2) -0.008(2) -0.003(2)
C23 0.036(3) 0.041(3) 0.011(2) -0.007(2) -0.002(2) 0.009(2)
C24 0.032(3) 0.028(2) 0.036(3) -0.004(2) -0.005(2) 0.009(2)

loop_
_atom_type_symbol
_atom_type_description
_atom_type_scat_dispersion_real
_atom_type_scat_dispersion_imag
_atom_type_scat_source
C C 0.0033 0.0016 'International Tables Vol C Tables 4.2.6.8 and 6.1.1.4'
H H 0.0000 0.0000 'International Tables Vol C Tables 4.2.6.8 and 6.1.1.4'
N N 0.0061 0.0033 'International Tables Vol C Tables 4.2.6.8 and 6.1.1.4'
Cl Cl 0.1484 0.1585 'International Tables Vol C Tables 4.2.6.8 and 6.1.1.4'
Ni Ni 0.3393 1.1124 'International Tables Vol C Tables 4.2.6.8 and 6.1.1.4'

loop_
_geom_angle_atom_site_label_1
_geom_angle_atom_site_label_2
_geom_angle_atom_site_label_3
_geom_angle
N2 Ni1 N3 84.74(13)
N2 Ni1 N1 85.60(14)
N3 Ni1 N1 169.04(13)
N2 Ni1 Cl1 178.26(11)
N3 Ni1 Cl1 94.52(10)
N1 Ni1 Cl1 95.28(10)
C3 N1 C1 109.6(3)
C3 N1 C2 110.5(3)
C1 N1 C2 108.1(3)
C3 N1 Ni1 107.7(2)
C1 N1 Ni1 108.6(3)
C2 N1 Ni1 112.3(2)
C8 N2 C9 122.4(3)
C8 N2 Ni1 117.1(3)
C9 N2 Ni1 118.6(3)
C12 N3 C11 108.5(3)
C12 N3 C10 110.0(3)
C11 N3 C10 106.4(3)
C12 N3 Ni1 106.2(3)
C11 N3 Ni1 118.0(3)
C10 N3 Ni1 107.6(2)
N1 C1 H1A 109.5
N1 C1 H1B 109.5
H1A C1 H1B 109.5
N1 C1 H1C 109.5
H1A C1 H1C 109.5
H1B C1 H1C 109.5
N1 C2 H2A 109.5
N1 C2 H2B 109.5
H2A C2 H2B 109.5
N1 C2 H2C 109.5
H2A C2 H2C 109.5
H2B C2 H2C 109.5
C4 C3 C8 122.0(4)
C4 C3 N1 124.0(4)
C8 C3 N1 114.1(3)
C3 C4 C5 119.6(4)
C3 C4 H4 120.2
C5 C4 H4 120.2
C6 C5 C4 119.1(4)
C6 C5 H5 120.4
C4 C5 H5 120.4
C5 C6 C7 121.8(4)
C5 C6 H6 119.1
C7 C6 H6 119.1
C6 C7 C8 119.4(4)
C6 C7 H7 120.3
C8 C7 H7 120.3
N2 C8 C7 126.5(4)
N2 C8 C3 115.3(4)
C7 C8 C3 118.2(4)
N2 C9 C10 104.8(3)
N2 C9 H9A 110.8
C10 C9 H9A 110.8
N2 C9 H9B 110.8
C10 C9 H9B 110.8
H9A C9 H9B 108.9
N3 C10 C9 108.3(3)
N3 C10 H10A 110.0
C9 C10 H10A 110.0
N3 C10 H10B 110.0
C9 C10 H10B 110.0
H10A C10 H10B 108.4
N3 C11 H11A 109.5
N3 C11 H11B 109.5
H11A C11 H11B 109.5
N3 C11 H11C 109.5
H11A C11 H11C 109.5
H11B C11 H11C 109.5
N3 C12 H12A 109.5
N3 C12 H12B 109.5
H12A C12 H12B 109.5
N3 C12 H12C 109.5
H12A C12 H12C 109.5
H12B C12 H12C 109.5
N5 Ni2 N6 85.32(14)
N5 Ni2 N4 85.46(14)
N6 Ni2 N4 167.65(14)
N5 Ni2 Cl2 176.98(12)
N6 Ni2 Cl2 94.34(10)
N4 Ni2 Cl2 95.28(10)
C15 N4 C13 111.0(3)
C15 N4 C14 108.5(3)
C13 N4 C14 108.4(3)
C15 N4 Ni2 107.9(2)
C13 N4 Ni2 114.8(2)
C14 N4 Ni2 106.0(3)
C20 N5 C21 122.0(3)
C20 N5 Ni2 117.0(3)
C21 N5 Ni2 117.6(3)
C24 N6 C22 107.4(4)
C24 N6 C23 108.8(3)
C22 N6 C23 110.5(3)
C24 N6 Ni2 118.2(3)
C22 N6 Ni2 107.2(2)
C23 N6 Ni2 104.5(3)
N4 C13 H13A 109.5
N4 C13 H13B 109.5
H13A C13 H13B 109.5
N4 C13 H13C 109.5
H13A C13 H13C 109.5
H13B C13 H13C 109.5
N4 C14 H14A 109.5
N4 C14 H14B 109.5
H14A C14 H14B 109.5
N4 C14 H14C 109.5
H14A C14 H14C 109.5
H14B C14 H14C 109.5
C16 C15 C20 121.5(4)
C16 C15 N4 124.1(4)
C20 C15 N4 114.3(3)
C15 C16 C17 119.5(4)
C15 C16 H16 120.3
C17 C16 H16 120.3
C18 C17 C16 119.7(4)
C18 C17 H17 120.2
C16 C17 H17 120.2
C17 C18 C19 121.2(4)
C17 C18 H18 119.4
C19 C18 H18 119.4
C18 C19 C20 119.9(4)
C18 C19 H19 120.1
C20 C19 H19 120.1
N5 C20 C15 115.0(4)
N5 C20 C19 126.7(3)
C15 C20 C19 118.3(4)
N5 C21 C22 104.1(3)
N5 C21 H21A 110.9
C22 C21 H21A 110.9
N5 C21 H21B 110.9
C22 C21 H21B 110.9
H21A C21 H21B 109.0
N6 C22 C21 108.9(3)
N6 C22 H22A 109.9
C21 C22 H22A 109.9
N6 C22 H22B 109.9
C21 C22 H22B 109.9
H22A C22 H22B 108.3
N6 C23 H23A 109.5
N6 C23 H23B 109.5
H23A C23 H23B 109.5
N6 C23 H23C 109.5
H23A C23 H23C 109.5
H23B C23 H23C 109.5
N6 C24 H24A 109.5
N6 C24 H24B 109.5
H24A C24 H24B 109.5
N6 C24 H24C 109.5
H24A C24 H24C 109.5
H24B C24 H24C 109.5

loop_
_geom_bond_atom_site_label_1
_geom_bond_atom_site_label_2
_geom_bond_distance
Ni1 N2 1.832(3)
Ni1 N3 1.962(4)
Ni1 N1 1.995(3)
Ni1 Cl1 2.2102(11)
N1 C3 1.489(5)
N1 C1 1.502(5)
N1 C2 1.506(5)
N2 C8 1.365(5)
N2 C9 1.446(5)
N3 C12 1.477(6)
N3 C11 1.489(5)
N3 C10 1.509(5)
C1 H1A 0.9800
C1 H1B 0.9800
C1 H1C 0.9800
C2 H2A 0.9800
C2 H2B 0.9800
C2 H2C 0.9800
C3 C4 1.376(6)
C3 C8 1.408(6)
C4 C5 1.400(6)
C4 H4 0.9500
C5 C6 1.381(6)
C5 H5 0.9500
C6 C7 1.398(6)
C6 H6 0.9500
C7 C8 1.401(6)
C7 H7 0.9500
C9 C10 1.510(6)
C9 H9A 0.9900
C9 H9B 0.9900
C10 H10A 0.9900
C10 H10B 0.9900
C11 H11A 0.9800
C11 H11B 0.9800
C11 H11C 0.9800
C12 H12A 0.9800
C12 H12B 0.9800
C12 H12C 0.9800
Ni2 N5 1.839(3)
Ni2 N6 1.966(4)
Ni2 N4 1.983(3)
Ni2 Cl2 2.2217(10)
N4 C15 1.483(5)
N4 C13 1.491(5)
N4 C14 1.501(5)
N5 C20 1.362(5)
N5 C21 1.450(5)
N6 C24 1.478(5)
N6 C22 1.496(5)
N6 C23 1.502(6)
C13 H13A 0.9800
C13 H13B 0.9800
C13 H13C 0.9800
C14 H14A 0.9800
C14 H14B 0.9800
C14 H14C 0.9800
C15 C16 1.386(6)
C15 C20 1.403(6)
C16 C17 1.396(6)
C16 H16 0.9500
C17 C18 1.385(6)
C17 H17 0.9500
C18 C19 1.388(6)
C18 H18 0.9500
C19 C20 1.407(5)
C19 H19 0.9500
C21 C22 1.522(6)
C21 H21A 0.9900
C21 H21B 0.9900
C22 H22A 0.9900
C22 H22B 0.9900
C23 H23A 0.9800
C23 H23B 0.9800
C23 H23C 0.9800
C24 H24A 0.9800
C24 H24B 0.9800
C24 H24C 0.9800

loop_
_geom_torsion_atom_site_label_1
_geom_torsion_atom_site_label_2
_geom_torsion_atom_site_label_3
_geom_torsion_atom_site_label_4
_geom_torsion
N2 Ni1 N1 C3 1.6(2)
N3 Ni1 N1 C3 -26.6(9)
Cl1 Ni1 N1 C3 -179.9(2)
N2 Ni1 N1 C1 120.3(3)
N3 Ni1 N1 C1 92.0(8)
Cl1 Ni1 N1 C1 -61.2(2)
N2 Ni1 N1 C2 -120.3(3)
N3 Ni1 N1 C2 -148.5(7)
Cl1 Ni1 N1 C2 58.2(3)
N3 Ni1 N2 C8 170.6(3)
N1 Ni1 N2 C8 -4.2(3)
N3 Ni1 N2 C9 6.0(3)
N1 Ni1 N2 C9 -168.8(3)
N2 Ni1 N3 C12 -99.3(3)
N1 Ni1 N3 C12 -71.0(8)
Cl1 Ni1 N3 C12 82.3(2)
N2 Ni1 N3 C11 138.8(3)
N1 Ni1 N3 C11 167.1(6)
Cl1 Ni1 N3 C11 -39.6(3)
N2 Ni1 N3 C10 18.5(3)
N1 Ni1 N3 C10 46.8(9)
Cl1 Ni1 N3 C10 -159.9(2)
C1 N1 C3 C4 61.8(5)
C2 N1 C3 C4 -57.2(5)
Ni1 N1 C3 C4 179.8(3)
C1 N1 C3 C8 -117.0(4)
C2 N1 C3 C8 124.0(3)
Ni1 N1 C3 C8 1.0(4)
C8 C3 C4 C5 1.2(6)
N1 C3 C4 C5 -177.5(3)
C3 C4 C5 C6 -0.6(6)
C4 C5 C6 C7 -0.2(6)
C5 C6 C7 C8 0.3(6)
C9 N2 C8 C7 -12.3(6)
Ni1 N2 C8 C7 -176.3(3)
C9 N2 C8 C3 169.8(3)
Ni1 N2 C8 C3 5.9(4)
C6 C7 C8 N2 -177.5(4)
C6 C7 C8 C3 0.3(5)
C4 C3 C8 N2 176.9(4)
N1 C3 C8 N2 -4.2(5)
C4 C3 C8 C7 -1.1(5)
N1 C3 C8 C7 177.7(3)
C8 N2 C9 C10 167.8(3)
Ni1 N2 C9 C10 -28.4(4)
C12 N3 C10 C9 77.1(4)
C11 N3 C10 C9 -165.7(3)
Ni1 N3 C10 C9 -38.3(4)
N2 C9 C10 N3 41.6(4)
N5 Ni2 N4 C15 -0.1(2)
N6 Ni2 N4 C15 -42.0(8)
Cl2 Ni2 N4 C15 177.0(2)
N5 Ni2 N4 C13 -124.5(3)
N6 Ni2 N4 C13 -166.4(6)
Cl2 Ni2 N4 C13 52.6(3)
N5 Ni2 N4 C14 116.0(3)
N6 Ni2 N4 C14 74.1(7)
Cl2 Ni2 N4 C14 -67.0(2)
N6 Ni2 N5 C20 168.3(3)
N4 Ni2 N5 C20 -3.5(3)
N6 Ni2 N5 C21 8.8(3)
N4 Ni2 N5 C21 -163.0(3)
N5 Ni2 N6 C24 138.4(3)
N4 Ni2 N6 C24 -179.7(6)
Cl2 Ni2 N6 C24 -38.6(3)
N5 Ni2 N6 C22 16.9(3)
N4 Ni2 N6 C22 58.8(8)
Cl2 Ni2 N6 C22 -160.1(3)
N5 Ni2 N6 C23 -100.5(3)
N4 Ni2 N6 C23 -58.6(8)
Cl2 Ni2 N6 C23 82.6(2)
C13 N4 C15 C16 -53.1(5)
C14 N4 C15 C16 65.9(5)
Ni2 N4 C15 C16 -179.7(3)
C13 N4 C15 C20 130.1(3)
C14 N4 C15 C20 -110.9(4)
Ni2 N4 C15 C20 3.5(4)
C20 C15 C16 C17 0.9(6)
N4 C15 C16 C17 -175.7(3)
C15 C16 C17 C18 0.4(6)
C16 C17 C18 C19 -1.4(6)
C17 C18 C19 C20 1.1(6)
C21 N5 C20 C15 165.0(4)
Ni2 N5 C20 C15 6.5(5)
C21 N5 C20 C19 -17.4(6)
Ni2 N5 C20 C19 -175.9(3)
C16 C15 C20 N5 176.7(4)
N4 C15 C20 N5 -6.4(5)
C16 C15 C20 C19 -1.2(5)
N4 C15 C20 C19 175.8(3)
C18 C19 C20 N5 -177.4(4)
C18 C19 C20 C15 0.2(5)
C20 N5 C21 C22 170.6(4)
Ni2 N5 C21 C22 -31.0(4)
C24 N6 C22 C21 -166.0(3)
C23 N6 C22 C21 75.4(4)
Ni2 N6 C22 C21 -37.9(4)
N5 C21 C22 N6 43.3(4)
